data_2223232
loop_
_publ_author_name
'Awang, Khalijah'
'Abdullah, Nor Hayati'
'Thomas, Noel F.'
'Ng, Seik Weng'

_publ_section_title
;
 Methyl 3-dehydroxy-3-oxoursolate
;
_journal_coeditor_code XU2575
_journal_issue 9
_journal_name_full 'Acta Crystallographica Section E'
_journal_page_first o2113
_journal_paper_doi 10.1107/S1600536809030669
_journal_volume 65
_journal_year 2009
_chemical_formula_iupac 'C31 H48 O3'
_chemical_formula_moiety 'C31 H48 O3'
_chemical_formula_sum 'C31 H48 O3'
_chemical_formula_weight 468.69
_chemical_name_systematic
;
Methyl 3-dehydroxy-3-oxoursolate
;
_space_group_IT_number 19
_symmetry_cell_setting orthorhombic
_symmetry_space_group_name_Hall 'P 2ac 2ab'
_symmetry_space_group_name_H-M 'P 21 21 21'
_atom_sites_solution_hydrogens geom
_atom_sites_solution_primary direct
_atom_sites_solution_secondary difmap
_audit_creation_method SHELXL-97
_cell_angle_alpha 90.00
_cell_angle_beta 90.00
_cell_angle_gamma 90.00
_cell_formula_units_Z 4
_cell_length_a 8.0298(2)
_cell_length_b 8.4775(2)
_cell_length_c 39.0492(7)
_cell_measurement_reflns_used 4540
_cell_measurement_temperature 100(2)
_cell_measurement_theta_max 28.2
_cell_measurement_theta_min 2.5
_cell_volume 2658.18(10)
_computing_cell_refinement 'SAINT (Bruker, 2008)'
_computing_data_collection 'APEX2 (Bruker, 2008)'
_computing_data_reduction 'SAINT (Bruker,2008)'
_computing_molecular_graphics 'X-SEED (Barbour, 2001)'
_computing_publication_material 'publCIF (Westrip, 2009)'
_computing_structure_refinement 'SHELXL97 (Sheldrick, 2008)'
_computing_structure_solution 'SHELX-97 (Sheldrick, 2008)'
_diffrn_ambient_temperature 100(2)
_diffrn_measured_fraction_theta_full 0.999
_diffrn_measured_fraction_theta_max 0.999
_diffrn_measurement_device_type 'Bruker SMART APEX'
_diffrn_measurement_method \w
_diffrn_radiation_monochromator graphite
_diffrn_radiation_source 'fine-focus sealed tube'
_diffrn_radiation_type MoK\a
_diffrn_radiation_wavelength 0.71073
_diffrn_reflns_av_R_equivalents 0.0410
_diffrn_reflns_av_sigmaI/netI 0.0303
_diffrn_reflns_limit_h_max 10
_diffrn_reflns_limit_h_min -10
_diffrn_reflns_limit_k_max 10
_diffrn_reflns_limit_k_min -11
_diffrn_reflns_limit_l_max 49
_diffrn_reflns_limit_l_min -50
_diffrn_reflns_number 18588
_diffrn_reflns_theta_full 27.50
_diffrn_reflns_theta_max 27.50
_diffrn_reflns_theta_min 1.04
_diffrn_standards_decay_% 0
_diffrn_standards_interval_count 0
_diffrn_standards_interval_time 0
_diffrn_standards_number 0
_exptl_absorpt_coefficient_mu 0.073
_exptl_absorpt_correction_type none
_exptl_crystal_colour Colorless
_exptl_crystal_density_diffrn 1.171
_exptl_crystal_density_method 'not measured'
_exptl_crystal_description Block
_exptl_crystal_F_000 1032
_exptl_crystal_size_max 0.25
_exptl_crystal_size_mid 0.15
_exptl_crystal_size_min 0.10
_refine_diff_density_max 0.274
_refine_diff_density_min -0.184
_refine_ls_abs_structure_details 'Friedel pairs were merged.'
_refine_ls_extinction_method none
_refine_ls_goodness_of_fit_ref 1.047
_refine_ls_hydrogen_treatment constr
_refine_ls_matrix_type full
_refine_ls_number_parameters 315
_refine_ls_number_reflns 3500
_refine_ls_number_restraints 0
_refine_ls_restrained_S_all 1.047
_refine_ls_R_factor_all 0.0424
_refine_ls_R_factor_gt 0.0374
_refine_ls_shift/su_max 0.001
_refine_ls_shift/su_mean 0.001
_refine_ls_structure_factor_coef Fsqd
_refine_ls_weighting_details 'calc w=1/[\s^2^(Fo^2^)+(0.0528P)^2^+0.4713P] where P=(Fo^2^+2Fc^2^)/3'
_refine_ls_weighting_scheme calc
_refine_ls_wR_factor_gt 0.0921
_refine_ls_wR_factor_ref 0.0952
_reflns_number_gt 3188
_reflns_number_total 3500
_reflns_threshold_expression I>2\s(I)
_cod_data_source_file xu2575.cif
_cod_data_source_block I
_cod_depositor_comments
;
The following automatic conversions were performed:
'_symmetry_cell_setting' value 'Orthorhombic' changed to 'orthorhombic'
according to '/home/saulius/struct/CIF-dictionaries/cif_core.dic'
dictionary named 'cif_core.dic' version 2.4.1 from
2010-06-29.

'_exptl_absorpt_correction_type' value 'None' changed to
'none' according to '/home/saulius/struct/CIF-dictionaries/cif_core.dic'
dictionary named 'cif_core.dic' version 2.4.1 from 2010-06-29.

Automatic conversion script
Id: cif_fix_enum 1527 2010-12-29 10:47:43Z saulius 

The following automatic conversions were performed:

'_symmetry_cell_setting' value 'Orthorhombic' changed to
'orthorhombic' according to
/home/saulius/struct/CIF-dictionaries/cif_core.dic dictionary named
'cif_core.dic' version 2.4.1 from
2010-06-29.

'_exptl_absorpt_correction_type' value 'None' changed to
'none' according to
/home/saulius/struct/CIF-dictionaries/cif_core.dic dictionary named
'cif_core.dic' version 2.4.1 from 2010-06-29.

Automatic conversion script
Id: cif_fix_values 1715 2011-07-08 13:25:40Z adriana 
;
_cod_original_cell_volume 2658.20(10)
_cod_database_code 2223232
_cod_database_fobs_code 2223232

loop_
_symmetry_equiv_pos_as_xyz
'x, y, z'
'-x+1/2, -y, z+1/2'
'-x, y+1/2, -z+1/2'
'x+1/2, -y+1/2, -z'

loop_
_atom_site_type_symbol
_atom_site_label
_atom_site_fract_x
_atom_site_fract_y
_atom_site_fract_z
_atom_site_U_iso_or_equiv
_atom_site_adp_type
_atom_site_calc_flag
_atom_site_refinement_flags
_atom_site_occupancy
_atom_site_disorder_assembly
_atom_site_disorder_group
O O1 1.36083(18) -0.12139(18) 0.89475(4) 0.0258(3) Uani d . 1 . .
O O2 1.10487(18) -0.22743(17) 0.89389(4) 0.0248(3) Uani d . 1 . .
O O3 0.49772(19) 0.76407(17) 0.78616(4) 0.0240(3) Uani d . 1 . .
C C1 1.4023(3) -0.2216(3) 0.86615(6) 0.0379(6) Uani d . 1 . .
H H1A 1.5215 -0.2127 0.8612 0.057 Uiso calc R 1 . .
H H1B 1.3381 -0.1889 0.8460 0.057 Uiso calc R 1 . .
H H1C 1.3753 -0.3313 0.8718 0.057 Uiso calc R 1 . .
C C2 1.2031(2) -0.1362(2) 0.90610(5) 0.0165(4) Uani d . 1 . .
C C3 1.1709(2) -0.0328(2) 0.93751(4) 0.0140(4) Uani d . 1 . .
C C4 1.2429(2) -0.1294(2) 0.96749(4) 0.0183(4) Uani d . 1 . .
H H4A 1.2020 -0.2393 0.9659 0.022 Uiso calc R 1 . .
H H4B 1.3659 -0.1319 0.9656 0.022 Uiso calc R 1 . .
C C5 1.1951(2) -0.0617(2) 1.00218(5) 0.0182(4) Uani d . 1 . .
H H5A 1.2394 -0.1304 1.0206 0.022 Uiso calc R 1 . .
H H5B 1.2454 0.0442 1.0049 0.022 Uiso calc R 1 . .
C C6 1.0070(2) -0.0492(2) 1.00570(4) 0.0162(4) Uani d . 1 . .
H H6 0.9602 -0.1575 1.0026 0.019 Uiso calc R 1 . .
C C7 0.9619(3) 0.0053(3) 1.04214(5) 0.0223(4) Uani d . 1 . .
H H7A 1.0134 -0.0657 1.0589 0.034 Uiso calc R 1 . .
H H7B 0.8407 0.0034 1.0450 0.034 Uiso calc R 1 . .
H H7C 1.0030 0.1129 1.0458 0.034 Uiso calc R 1 . .
C C8 0.9321(2) 0.0558(2) 0.97752(4) 0.0153(4) Uani d . 1 . .
H H8 0.9783 0.1647 0.9802 0.018 Uiso calc R 1 . .
C C9 0.7425(2) 0.0651(3) 0.98027(5) 0.0200(4) Uani d . 1 . .
H H9A 0.7117 0.1085 1.0026 0.030 Uiso calc R 1 . .
H H9B 0.6950 -0.0408 0.9778 0.030 Uiso calc R 1 . .
H H9C 0.6991 0.1335 0.9621 0.030 Uiso calc R 1 . .
C C10 0.9816(2) -0.0071(2) 0.94123(4) 0.0137(4) Uani d . 1 . .
H H10 0.9292 -0.1136 0.9390 0.016 Uiso calc R 1 . .
C C11 0.9163(2) 0.0908(2) 0.91111(4) 0.0134(4) Uani d . 1 . .
C C12 1.0129(2) 0.2364(2) 0.89869(4) 0.0130(3) Uani d . 1 . .
C C13 0.9586(2) 0.3774(2) 0.92132(4) 0.0159(4) Uani d . 1 . .
H H13A 0.9966 0.3603 0.9449 0.024 Uiso calc R 1 . .
H H13B 0.8369 0.3864 0.9210 0.024 Uiso calc R 1 . .
H H13C 1.0080 0.4748 0.9124 0.024 Uiso calc R 1 . .
C C14 1.2042(2) 0.2181(2) 0.90294(4) 0.0147(4) Uani d . 1 . .
H H14A 1.2488 0.1635 0.8825 0.018 Uiso calc R 1 . .
H H14B 1.2548 0.3245 0.9037 0.018 Uiso calc R 1 . .
C C15 1.2586(2) 0.1272(2) 0.93475(4) 0.0147(4) Uani d . 1 . .
H H15A 1.2333 0.1907 0.9554 0.018 Uiso calc R 1 . .
H H15B 1.3806 0.1105 0.9339 0.018 Uiso calc R 1 . .
C C16 0.7737(2) 0.0499(2) 0.89632(5) 0.0166(4) Uani d . 1 . .
H H16 0.7174 -0.0390 0.9056 0.020 Uiso calc R 1 . .
C C17 0.6929(2) 0.1307(2) 0.86633(5) 0.0185(4) Uani d . 1 . .
H H17A 0.5766 0.1572 0.8725 0.022 Uiso calc R 1 . .
H H17B 0.6892 0.0562 0.8468 0.022 Uiso calc R 1 . .
C C18 0.7820(2) 0.2819(2) 0.85481(4) 0.0132(4) Uani d . 1 . .
H H18 0.7494 0.3637 0.8720 0.016 Uiso calc R 1 . .
C C19 0.9742(2) 0.2627(2) 0.85904(4) 0.0128(3) Uani d . 1 . .
C C20 1.0371(2) 0.1194(2) 0.83823(5) 0.0162(4) Uani d . 1 . .
H H20A 0.9927 0.1248 0.8149 0.024 Uiso calc R 1 . .
H H20B 0.9994 0.0218 0.8492 0.024 Uiso calc R 1 . .
H H20C 1.1591 0.1209 0.8374 0.024 Uiso calc R 1 . .
C C21 1.0636(2) 0.4126(2) 0.84642(5) 0.0143(4) Uani d . 1 . .
H H21A 1.0470 0.4976 0.8635 0.017 Uiso calc R 1 . .
H H21B 1.1846 0.3910 0.8450 0.017 Uiso calc R 1 . .
C C22 1.0031(2) 0.4709(2) 0.81144(4) 0.0147(4) Uani d . 1 . .
H H22A 1.0630 0.5688 0.8051 0.018 Uiso calc R 1 . .
H H22B 1.0266 0.3903 0.7938 0.018 Uiso calc R 1 . .
C C23 0.8158(2) 0.5030(2) 0.81302(4) 0.0132(4) Uani d . 1 . .
H H23 0.8002 0.5650 0.8346 0.016 Uiso calc R 1 . .
C C24 0.7187(2) 0.3472(2) 0.81932(4) 0.0126(4) Uani d . 1 . .
C C25 0.7322(2) 0.2282(2) 0.78945(5) 0.0169(4) Uani d . 1 . .
H H25A 0.6512 0.2556 0.7717 0.025 Uiso calc R 1 . .
H H25B 0.7091 0.1216 0.7979 0.025 Uiso calc R 1 . .
H H25C 0.8448 0.2318 0.7798 0.025 Uiso calc R 1 . .
C C26 0.5327(2) 0.3877(2) 0.82365(5) 0.0162(4) Uani d . 1 . .
H H26A 0.4680 0.2885 0.8252 0.019 Uiso calc R 1 . .
H H26B 0.5173 0.4457 0.8454 0.019 Uiso calc R 1 . .
C C27 0.4635(2) 0.4882(2) 0.79402(5) 0.0194(4) Uani d . 1 . .
H H27A 0.4628 0.4242 0.7728 0.023 Uiso calc R 1 . .
H H27B 0.3470 0.5180 0.7992 0.023 Uiso calc R 1 . .
C C28 0.5640(2) 0.6353(2) 0.78803(4) 0.0161(4) Uani d . 1 . .
C C29 0.7522(2) 0.6149(2) 0.78399(5) 0.0154(4) Uani d . 1 . .
C C30 0.8357(3) 0.7772(2) 0.78758(5) 0.0221(4) Uani d . 1 . .
H H30A 0.7833 0.8518 0.7717 0.033 Uiso calc R 1 . .
H H30B 0.9545 0.7680 0.7822 0.033 Uiso calc R 1 . .
H H30C 0.8225 0.8152 0.8111 0.033 Uiso calc R 1 . .
C C31 0.7843(3) 0.5552(2) 0.74714(5) 0.0191(4) Uani d . 1 . .
H H31A 0.7515 0.6368 0.7307 0.029 Uiso calc R 1 . .
H H31B 0.7188 0.4595 0.7430 0.029 Uiso calc R 1 . .
H H31C 0.9030 0.5314 0.7443 0.029 Uiso calc R 1 . .

loop_
_atom_site_aniso_label
_atom_site_aniso_U_11
_atom_site_aniso_U_22
_atom_site_aniso_U_33
_atom_site_aniso_U_12
_atom_site_aniso_U_13
_atom_site_aniso_U_23
O1 0.0229(8) 0.0265(8) 0.0280(7) -0.0023(7) 0.0098(6) -0.0121(7)
O2 0.0256(8) 0.0206(7) 0.0282(7) -0.0029(7) 0.0032(6) -0.0095(6)
O3 0.0262(8) 0.0243(7) 0.0214(7) 0.0104(7) 0.0007(6) 0.0034(6)
C1 0.0362(13) 0.0389(14) 0.0386(13) -0.0035(12) 0.0176(11) -0.0223(12)
C2 0.0203(9) 0.0127(9) 0.0165(8) 0.0014(8) 0.0017(7) 0.0016(7)
C3 0.0172(9) 0.0124(9) 0.0125(8) 0.0009(7) 0.0009(7) 0.0006(7)
C4 0.0213(10) 0.0170(9) 0.0165(9) 0.0022(8) 0.0003(7) 0.0019(8)
C5 0.0217(10) 0.0191(9) 0.0138(8) 0.0024(8) -0.0033(7) 0.0044(7)
C6 0.0215(10) 0.0140(8) 0.0130(8) 0.0003(8) 0.0010(7) 0.0010(7)
C7 0.0292(11) 0.0238(10) 0.0139(9) -0.0002(9) 0.0005(8) 0.0007(8)
C8 0.0185(10) 0.0139(9) 0.0135(8) -0.0003(8) 0.0018(7) 0.0005(7)
C9 0.0200(10) 0.0241(10) 0.0158(9) -0.0001(8) 0.0033(7) -0.0005(8)
C10 0.0155(9) 0.0126(8) 0.0130(8) -0.0005(7) 0.0007(7) 0.0007(7)
C11 0.0154(9) 0.0124(9) 0.0123(8) 0.0009(7) 0.0033(7) 0.0001(7)
C12 0.0145(8) 0.0115(8) 0.0130(8) -0.0004(7) -0.0003(7) 0.0003(7)
C13 0.0208(10) 0.0136(9) 0.0134(8) -0.0010(8) -0.0003(7) -0.0014(7)
C14 0.0133(9) 0.0169(9) 0.0140(8) -0.0026(8) 0.0005(7) 0.0020(7)
C15 0.0145(9) 0.0152(9) 0.0144(8) -0.0008(8) -0.0011(7) -0.0006(7)
C16 0.0201(9) 0.0143(9) 0.0154(8) -0.0023(8) 0.0021(7) 0.0033(7)
C17 0.0156(9) 0.0225(10) 0.0172(9) -0.0046(8) -0.0018(7) 0.0043(8)
C18 0.0127(8) 0.0150(9) 0.0119(8) -0.0002(7) 0.0003(6) 0.0004(7)
C19 0.0110(8) 0.0143(8) 0.0131(8) -0.0006(7) 0.0008(6) 0.0005(7)
C20 0.0162(9) 0.0180(9) 0.0142(8) 0.0025(8) 0.0001(7) -0.0026(7)
C21 0.0109(9) 0.0165(9) 0.0153(8) -0.0017(7) -0.0006(7) 0.0034(7)
C22 0.0122(9) 0.0178(9) 0.0142(8) -0.0010(8) 0.0013(7) 0.0028(7)
C23 0.0131(9) 0.0145(9) 0.0119(8) 0.0005(7) 0.0000(6) -0.0005(7)
C24 0.0110(8) 0.0149(9) 0.0117(8) 0.0008(7) 0.0003(6) 0.0007(7)
C25 0.0185(9) 0.0172(9) 0.0151(8) 0.0004(8) -0.0016(7) -0.0007(7)
C26 0.0127(9) 0.0210(10) 0.0150(8) -0.0006(8) 0.0004(7) 0.0023(8)
C27 0.0124(9) 0.0268(11) 0.0191(9) 0.0028(8) -0.0007(7) 0.0021(8)
C28 0.0181(9) 0.0228(10) 0.0074(7) 0.0048(8) -0.0010(6) 0.0000(7)
C29 0.0168(9) 0.0138(9) 0.0155(8) 0.0009(8) -0.0009(7) 0.0023(7)
C30 0.0251(10) 0.0150(9) 0.0262(10) -0.0010(9) -0.0042(8) 0.0030(8)
C31 0.0222(10) 0.0210(10) 0.0140(8) 0.0011(9) 0.0020(7) 0.0031(8)

loop_
_atom_type_symbol
_atom_type_description
_atom_type_scat_dispersion_real
_atom_type_scat_dispersion_imag
_atom_type_scat_source
C C 0.0033 0.0016 'International Tables Vol C Tables 4.2.6.8 and 6.1.1.4'
H H 0.0000 0.0000 'International Tables Vol C Tables 4.2.6.8 and 6.1.1.4'
O O 0.0106 0.0060 'International Tables Vol C Tables 4.2.6.8 and 6.1.1.4'

loop_
_geom_angle_atom_site_label_1
_geom_angle_atom_site_label_2
_geom_angle_atom_site_label_3
_geom_angle_site_symmetry_1
_geom_angle_site_symmetry_3
_geom_angle
_geom_angle_publ_flag
C2 O1 C1 . . 114.64(17) ?
O1 C1 H1A . . 109.5 ?
O1 C1 H1B . . 109.5 ?
H1A C1 H1B . . 109.5 ?
O1 C1 H1C . . 109.5 ?
H1A C1 H1C . . 109.5 ?
H1B C1 H1C . . 109.5 ?
O2 C2 O1 . . 123.04(18) ?
O2 C2 C3 . . 125.15(18) ?
O1 C2 C3 . . 111.67(16) ?
C2 C3 C15 . . 111.93(15) ?
C2 C3 C4 . . 103.95(15) ?
C15 C3 C4 . . 110.59(15) ?
C2 C3 C10 . . 108.83(15) ?
C15 C3 C10 . . 109.55(15) ?
C4 C3 C10 . . 111.90(15) ?
C5 C4 C3 . . 112.40(15) ?
C5 C4 H4A . . 109.1 ?
C3 C4 H4A . . 109.1 ?
C5 C4 H4B . . 109.1 ?
C3 C4 H4B . . 109.1 ?
H4A C4 H4B . . 107.9 ?
C6 C5 C4 . . 110.98(16) ?
C6 C5 H5A . . 109.4 ?
C4 C5 H5A . . 109.4 ?
C6 C5 H5B . . 109.4 ?
C4 C5 H5B . . 109.4 ?
H5A C5 H5B . . 108.0 ?
C5 C6 C8 . . 111.37(15) ?
C5 C6 C7 . . 109.76(16) ?
C8 C6 C7 . . 113.34(16) ?
C5 C6 H6 . . 107.4 ?
C8 C6 H6 . . 107.4 ?
C7 C6 H6 . . 107.4 ?
C6 C7 H7A . . 109.5 ?
C6 C7 H7B . . 109.5 ?
H7A C7 H7B . . 109.5 ?
C6 C7 H7C . . 109.5 ?
H7A C7 H7C . . 109.5 ?
H7B C7 H7C . . 109.5 ?
C9 C8 C6 . . 111.65(16) ?
C9 C8 C10 . . 109.50(15) ?
C6 C8 C10 . . 110.56(15) ?
C9 C8 H8 . . 108.3 ?
C6 C8 H8 . . 108.3 ?
C10 C8 H8 . . 108.3 ?
C8 C9 H9A . . 109.5 ?
C8 C9 H9B . . 109.5 ?
H9A C9 H9B . . 109.5 ?
C8 C9 H9C . . 109.5 ?
H9A C9 H9C . . 109.5 ?
H9B C9 H9C . . 109.5 ?
C11 C10 C3 . . 109.96(15) ?
C11 C10 C8 . . 115.04(15) ?
C3 C10 C8 . . 112.55(15) ?
C11 C10 H10 . . 106.2 ?
C3 C10 H10 . . 106.2 ?
C8 C10 H10 . . 106.2 ?
C16 C11 C10 . . 119.15(17) ?
C16 C11 C12 . . 120.51(17) ?
C10 C11 C12 . . 120.32(16) ?
C11 C12 C13 . . 107.33(14) ?
C11 C12 C14 . . 112.66(15) ?
C13 C12 C14 . . 107.13(15) ?
C11 C12 C19 . . 108.71(14) ?
C13 C12 C19 . . 113.01(15) ?
C14 C12 C19 . . 108.08(14) ?
C12 C13 H13A . . 109.5 ?
C12 C13 H13B . . 109.5 ?
H13A C13 H13B . . 109.5 ?
C12 C13 H13C . . 109.5 ?
H13A C13 H13C . . 109.5 ?
H13B C13 H13C . . 109.5 ?
C15 C14 C12 . . 114.89(15) ?
C15 C14 H14A . . 108.5 ?
C12 C14 H14A . . 108.5 ?
C15 C14 H14B . . 108.5 ?
C12 C14 H14B . . 108.5 ?
H14A C14 H14B . . 107.5 ?
C14 C15 C3 . . 111.87(15) ?
C14 C15 H15A . . 109.2 ?
C3 C15 H15A . . 109.2 ?
C14 C15 H15B . . 109.2 ?
C3 C15 H15B . . 109.2 ?
H15A C15 H15B . . 107.9 ?
C11 C16 C17 . . 126.25(18) ?
C11 C16 H16 . . 116.9 ?
C17 C16 H16 . . 116.9 ?
C16 C17 C18 . . 114.04(16) ?
C16 C17 H17A . . 108.7 ?
C18 C17 H17A . . 108.7 ?
C16 C17 H17B . . 108.7 ?
C18 C17 H17B . . 108.7 ?
H17A C17 H17B . . 107.6 ?
C17 C18 C19 . . 110.08(15) ?
C17 C18 C24 . . 113.61(15) ?
C19 C18 C24 . . 116.65(14) ?
C17 C18 H18 . . 105.1 ?
C19 C18 H18 . . 105.1 ?
C24 C18 H18 . . 105.1 ?
C21 C19 C20 . . 109.13(14) ?
C21 C19 C18 . . 109.96(15) ?
C20 C19 C18 . . 110.44(15) ?
C21 C19 C12 . . 109.60(14) ?
C20 C19 C12 . . 109.65(14) ?
C18 C19 C12 . . 108.04(13) ?
C19 C20 H20A . . 109.5 ?
C19 C20 H20B . . 109.5 ?
H20A C20 H20B . . 109.5 ?
C19 C20 H20C . . 109.5 ?
H20A C20 H20C . . 109.5 ?
H20B C20 H20C . . 109.5 ?
C22 C21 C19 . . 113.81(15) ?
C22 C21 H21A . . 108.8 ?
C19 C21 H21A . . 108.8 ?
C22 C21 H21B . . 108.8 ?
C19 C21 H21B . . 108.8 ?
H21A C21 H21B . . 107.7 ?
C23 C22 C21 . . 109.47(15) ?
C23 C22 H22A . . 109.8 ?
C21 C22 H22A . . 109.8 ?
C23 C22 H22B . . 109.8 ?
C21 C22 H22B . . 109.8 ?
H22A C22 H22B . . 108.2 ?
C22 C23 C24 . . 110.40(15) ?
C22 C23 C29 . . 113.55(15) ?
C24 C23 C29 . . 117.82(15) ?
C22 C23 H23 . . 104.5 ?
C24 C23 H23 . . 104.5 ?
C29 C23 H23 . . 104.5 ?
C26 C24 C25 . . 107.21(15) ?
C26 C24 C23 . . 108.31(15) ?
C25 C24 C23 . . 113.59(14) ?
C26 C24 C18 . . 107.13(14) ?
C25 C24 C18 . . 114.27(15) ?
C23 C24 C18 . . 106.02(14) ?
C24 C25 H25A . . 109.5 ?
C24 C25 H25B . . 109.5 ?
H25A C25 H25B . . 109.5 ?
C24 C25 H25C . . 109.5 ?
H25A C25 H25C . . 109.5 ?
H25B C25 H25C . . 109.5 ?
C27 C26 C24 . . 112.97(15) ?
C27 C26 H26A . . 109.0 ?
C24 C26 H26A . . 109.0 ?
C27 C26 H26B . . 109.0 ?
C24 C26 H26B . . 109.0 ?
H26A C26 H26B . . 107.8 ?
C28 C27 C26 . . 112.43(16) ?
C28 C27 H27A . . 109.1 ?
C26 C27 H27A . . 109.1 ?
C28 C27 H27B . . 109.1 ?
C26 C27 H27B . . 109.1 ?
H27A C27 H27B . . 107.8 ?
O3 C28 C27 . . 121.22(17) ?
O3 C28 C29 . . 121.86(19) ?
C27 C28 C29 . . 116.92(17) ?
C28 C29 C30 . . 108.67(16) ?
C28 C29 C31 . . 107.33(15) ?
C30 C29 C31 . . 107.77(16) ?
C28 C29 C23 . . 108.44(15) ?
C30 C29 C23 . . 109.54(15) ?
C31 C29 C23 . . 114.94(15) ?
C29 C30 H30A . . 109.5 ?
C29 C30 H30B . . 109.5 ?
H30A C30 H30B . . 109.5 ?
C29 C30 H30C . . 109.5 ?
H30A C30 H30C . . 109.5 ?
H30B C30 H30C . . 109.5 ?
C29 C31 H31A . . 109.5 ?
C29 C31 H31B . . 109.5 ?
H31A C31 H31B . . 109.5 ?
C29 C31 H31C . . 109.5 ?
H31A C31 H31C . . 109.5 ?
H31B C31 H31C . . 109.5 ?

loop_
_geom_bond_atom_site_label_1
_geom_bond_atom_site_label_2
_geom_bond_site_symmetry_2
_geom_bond_distance
_geom_bond_publ_flag
O1 C2 . 1.348(2) ?
O1 C1 . 1.442(2) ?
O2 C2 . 1.203(2) ?
O3 C28 . 1.217(2) ?
C1 H1A . 0.9800 ?
C1 H1B . 0.9800 ?
C1 H1C . 0.9800 ?
C2 C3 . 1.529(3) ?
C3 C15 . 1.532(3) ?
C3 C4 . 1.542(3) ?
C3 C10 . 1.543(3) ?
C4 C5 . 1.521(3) ?
C4 H4A . 0.9900 ?
C4 H4B . 0.9900 ?
C5 C6 . 1.520(3) ?
C5 H5A . 0.9900 ?
C5 H5B . 0.9900 ?
C6 C8 . 1.538(3) ?
C6 C7 . 1.539(2) ?
C6 H6 . 1.0000 ?
C7 H7A . 0.9800 ?
C7 H7B . 0.9800 ?
C7 H7C . 0.9800 ?
C8 C9 . 1.529(3) ?
C8 C10 . 1.565(2) ?
C8 H8 . 1.0000 ?
C9 H9A . 0.9800 ?
C9 H9B . 0.9800 ?
C9 H9C . 0.9800 ?
C10 C11 . 1.532(2) ?
C10 H10 . 1.0000 ?
C11 C16 . 1.328(3) ?
C11 C12 . 1.536(3) ?
C12 C13 . 1.550(3) ?
C12 C14 . 1.553(2) ?
C12 C19 . 1.595(2) ?
C13 H13A . 0.9800 ?
C13 H13B . 0.9800 ?
C13 H13C . 0.9800 ?
C14 C15 . 1.525(2) ?
C14 H14A . 0.9900 ?
C14 H14B . 0.9900 ?
C15 H15A . 0.9900 ?
C15 H15B . 0.9900 ?
C16 C17 . 1.504(3) ?
C16 H16 . 0.9500 ?
C17 C18 . 1.535(3) ?
C17 H17A . 0.9900 ?
C17 H17B . 0.9900 ?
C18 C19 . 1.560(2) ?
C18 C24 . 1.577(2) ?
C18 H18 . 1.0000 ?
C19 C21 . 1.540(3) ?
C19 C20 . 1.546(3) ?
C20 H20A . 0.9800 ?
C20 H20B . 0.9800 ?
C20 H20C . 0.9800 ?
C21 C22 . 1.532(2) ?
C21 H21A . 0.9900 ?
C21 H21B . 0.9900 ?
C22 C23 . 1.530(3) ?
C22 H22A . 0.9900 ?
C22 H22B . 0.9900 ?
C23 C24 . 1.554(3) ?
C23 C29 . 1.563(3) ?
C23 H23 . 1.0000 ?
C24 C26 . 1.542(3) ?
C24 C25 . 1.546(2) ?
C25 H25A . 0.9800 ?
C25 H25B . 0.9800 ?
C25 H25C . 0.9800 ?
C26 C27 . 1.540(3) ?
C26 H26A . 0.9900 ?
C26 H26B . 0.9900 ?
C27 C28 . 1.504(3) ?
C27 H27A . 0.9900 ?
C27 H27B . 0.9900 ?
C28 C29 . 1.529(3) ?
C29 C30 . 1.537(3) ?
C29 C31 . 1.547(3) ?
C30 H30A . 0.9800 ?
C30 H30B . 0.9800 ?
C30 H30C . 0.9800 ?
C31 H31A . 0.9800 ?
C31 H31B . 0.9800 ?
C31 H31C . 0.9800 ?

loop_
_geom_torsion_atom_site_label_1
_geom_torsion_atom_site_label_2
_geom_torsion_atom_site_label_3
_geom_torsion_atom_site_label_4
_geom_torsion_site_symmetry_1
_geom_torsion_site_symmetry_2
_geom_torsion_site_symmetry_3
_geom_torsion_site_symmetry_4
_geom_torsion
_geom_torsion_publ_flag
C1 O1 C2 O2 . . . . 1.3(3) ?
C1 O1 C2 C3 . . . . 177.10(18) ?
O2 C2 C3 C15 . . . . -145.83(19) ?
O1 C2 C3 C15 . . . . 38.5(2) ?
O2 C2 C3 C4 . . . . 94.8(2) ?
O1 C2 C3 C4 . . . . -80.92(19) ?
O2 C2 C3 C10 . . . . -24.6(3) ?
O1 C2 C3 C10 . . . . 159.69(16) ?
C2 C3 C4 C5 . . . . -169.25(16) ?
C15 C3 C4 C5 . . . . 70.5(2) ?
C10 C3 C4 C5 . . . . -52.0(2) ?
C3 C4 C5 C6 . . . . 56.4(2) ?
C4 C5 C6 C8 . . . . -58.8(2) ?
C4 C5 C6 C7 . . . . 174.87(15) ?
C5 C6 C8 C9 . . . . 178.32(17) ?
C7 C6 C8 C9 . . . . -57.3(2) ?
C5 C6 C8 C10 . . . . 56.1(2) ?
C7 C6 C8 C10 . . . . -179.51(16) ?
C2 C3 C10 C11 . . . . -66.30(19) ?
C15 C3 C10 C11 . . . . 56.37(19) ?
C4 C3 C10 C11 . . . . 179.39(15) ?
C2 C3 C10 C8 . . . . 164.02(15) ?
C15 C3 C10 C8 . . . . -73.31(18) ?
C4 C3 C10 C8 . . . . 49.7(2) ?
C9 C8 C10 C11 . . . . 57.7(2) ?
C6 C8 C10 C11 . . . . -178.85(16) ?
C9 C8 C10 C3 . . . . -175.27(16) ?
C6 C8 C10 C3 . . . . -51.8(2) ?
C3 C10 C11 C16 . . . . 137.50(18) ?
C8 C10 C11 C16 . . . . -94.2(2) ?
C3 C10 C11 C12 . . . . -43.7(2) ?
C8 C10 C11 C12 . . . . 84.6(2) ?
C16 C11 C12 C13 . . . . 93.9(2) ?
C10 C11 C12 C13 . . . . -84.86(19) ?
C16 C11 C12 C14 . . . . -148.42(17) ?
C10 C11 C12 C14 . . . . 32.8(2) ?
C16 C11 C12 C19 . . . . -28.6(2) ?
C10 C11 C12 C19 . . . . 152.60(15) ?
C11 C12 C14 C15 . . . . -35.7(2) ?
C13 C12 C14 C15 . . . . 82.15(19) ?
C19 C12 C14 C15 . . . . -155.78(15) ?
C12 C14 C15 C3 . . . . 52.3(2) ?
C2 C3 C15 C14 . . . . 58.1(2) ?
C4 C3 C15 C14 . . . . 173.52(15) ?
C10 C3 C15 C14 . . . . -62.68(19) ?
C10 C11 C16 C17 . . . . -179.08(17) ?
C12 C11 C16 C17 . . . . 2.2(3) ?
C11 C16 C17 C18 . . . . -5.3(3) ?
C16 C17 C18 C19 . . . . 35.7(2) ?
C16 C17 C18 C24 . . . . 168.65(15) ?
C17 C18 C19 C21 . . . . 178.27(14) ?
C24 C18 C19 C21 . . . . 46.9(2) ?
C17 C18 C19 C20 . . . . 57.77(19) ?
C24 C18 C19 C20 . . . . -73.6(2) ?
C17 C18 C19 C12 . . . . -62.16(18) ?
C24 C18 C19 C12 . . . . 166.51(15) ?
C11 C12 C19 C21 . . . . 177.46(14) ?
C13 C12 C19 C21 . . . . 58.42(19) ?
C14 C12 C19 C21 . . . . -59.95(18) ?
C11 C12 C19 C20 . . . . -62.76(18) ?
C13 C12 C19 C20 . . . . 178.20(15) ?
C14 C12 C19 C20 . . . . 59.82(19) ?
C11 C12 C19 C18 . . . . 57.66(18) ?
C13 C12 C19 C18 . . . . -61.39(19) ?
C14 C12 C19 C18 . . . . -179.76(15) ?
C20 C19 C21 C22 . . . . 73.64(19) ?
C18 C19 C21 C22 . . . . -47.6(2) ?
C12 C19 C21 C22 . . . . -166.27(15) ?
C19 C21 C22 C23 . . . . 57.9(2) ?
C21 C22 C23 C24 . . . . -65.05(18) ?
C21 C22 C23 C29 . . . . 160.11(15) ?
C22 C23 C24 C26 . . . . 175.43(14) ?
C29 C23 C24 C26 . . . . -51.87(19) ?
C22 C23 C24 C25 . . . . -65.58(19) ?
C29 C23 C24 C25 . . . . 67.1(2) ?
C22 C23 C24 C18 . . . . 60.73(17) ?
C29 C23 C24 C18 . . . . -166.57(15) ?
C17 C18 C24 C26 . . . . 61.65(19) ?
C19 C18 C24 C26 . . . . -168.67(16) ?
C17 C18 C24 C25 . . . . -56.9(2) ?
C19 C18 C24 C25 . . . . 72.7(2) ?
C17 C18 C24 C23 . . . . 177.16(15) ?
C19 C18 C24 C23 . . . . -53.2(2) ?
C25 C24 C26 C27 . . . . -70.3(2) ?
C23 C24 C26 C27 . . . . 52.61(19) ?
C18 C24 C26 C27 . . . . 166.58(15) ?
C24 C26 C27 C28 . . . . -53.9(2) ?
C26 C27 C28 O3 . . . . -129.36(18) ?
C26 C27 C28 C29 . . . . 51.4(2) ?
O3 C28 C29 C30 . . . . 15.4(2) ?
C27 C28 C29 C30 . . . . -165.39(16) ?
O3 C28 C29 C31 . . . . -100.9(2) ?
C27 C28 C29 C31 . . . . 78.33(19) ?
O3 C28 C29 C23 . . . . 134.38(18) ?
C27 C28 C29 C23 . . . . -46.4(2) ?
C22 C23 C29 C28 . . . . 179.09(15) ?
C24 C23 C29 C28 . . . . 47.8(2) ?
C22 C23 C29 C30 . . . . -62.5(2) ?
C24 C23 C29 C30 . . . . 166.24(16) ?
C22 C23 C29 C31 . . . . 59.0(2) ?
C24 C23 C29 C31 . . . . -72.3(2) ?

loop_
_cod_related_entry_id
_cod_related_entry_database
_cod_related_entry_code
1 ChemSpider 9492296
